data_2234500
loop_
_publ_author_name
'Zhang, Li-Li'
'Yu, Kai'
'Liu, Ling-Ling'
'Guo, Dian-Shun'

_publ_section_title
;
 2-[4-(2-Hydroxypropan-2-yl)-1<i>H</i>-1,2,3-triazol-1-yl]phenol
;
_journal_coeditor_code ZS2192
_journal_issue 4
_journal_name_full 'Acta Crystallographica Section E'
_journal_page_first o1262
_journal_paper_doi 10.1107/S1600536812012925
_journal_volume 68
_journal_year 2012
_chemical_formula_iupac 'C11 H13 N3 O2'
_chemical_formula_moiety 'C11 H13 N3 O2'
_chemical_formula_sum 'C11 H13 N3 O2'
_chemical_formula_weight 219.24
_chemical_name_systematic
;
2-[4-(2-Hydroxypropan-2-yl)-1<i>H</i>-1,2,3-triazol-1-yl]phenol
;
_space_group_IT_number 14
_symmetry_cell_setting monoclinic
_symmetry_space_group_name_Hall '-P 2ybc'
_symmetry_space_group_name_H-M 'P 1 21/c 1'
_atom_sites_solution_hydrogens geom
_atom_sites_solution_primary direct
_atom_sites_solution_secondary difmap
_audit_creation_method SHELXL-97
_cell_angle_alpha 90.00
_cell_angle_beta 107.081(3)
_cell_angle_gamma 90.00
_cell_formula_units_Z 4
_cell_length_a 11.599(2)
_cell_length_b 9.0747(18)
_cell_length_c 10.743(2)
_cell_measurement_reflns_used 2071
_cell_measurement_temperature 298(2)
_cell_measurement_theta_max 22.953
_cell_measurement_theta_min 2.891
_cell_volume 1080.9(3)
_computing_cell_refinement 'SAINT (Bruker, 1999)'
_computing_data_collection 'SMART (Bruker, 1999)'
_computing_data_reduction 'SAINT (Bruker, 1999)'
_computing_molecular_graphics 'SHELXTL (Sheldrick, 2008)'
_computing_publication_material 'SHELXTL (Sheldrick, 2008)'
_computing_structure_refinement 'SHELXL97 (Sheldrick, 2008)'
_computing_structure_solution 'SHELXS97 (Sheldrick, 2008)'
_diffrn_ambient_temperature 298(2)
_diffrn_measured_fraction_theta_full 0.998
_diffrn_measured_fraction_theta_max 0.998
_diffrn_measurement_device_type 'Bruker SMART CCD area-detector'
_diffrn_measurement_method '\f and \w scans'
_diffrn_radiation_monochromator graphite
_diffrn_radiation_source 'fine-focus sealed tube'
_diffrn_radiation_type MoK\a
_diffrn_radiation_wavelength 0.71073
_diffrn_reflns_av_R_equivalents 0.0245
_diffrn_reflns_av_sigmaI/netI 0.0259
_diffrn_reflns_limit_h_max 12
_diffrn_reflns_limit_h_min -14
_diffrn_reflns_limit_k_max 10
_diffrn_reflns_limit_k_min -10
_diffrn_reflns_limit_l_max 13
_diffrn_reflns_limit_l_min -11
_diffrn_reflns_number 5462
_diffrn_reflns_theta_full 25.49
_diffrn_reflns_theta_max 25.49
_diffrn_reflns_theta_min 1.84
_diffrn_standards_number 0
_exptl_absorpt_coefficient_mu 0.096
_exptl_absorpt_correction_T_max 0.9830
_exptl_absorpt_correction_T_min 0.9628
_exptl_absorpt_correction_type multi-scan
_exptl_absorpt_process_details '(SADABS; Bruker, 1999)'
_exptl_crystal_colour 'pale yellow'
_exptl_crystal_density_diffrn 1.347
_exptl_crystal_density_method 'not measured'
_exptl_crystal_description block
_exptl_crystal_F_000 464
_exptl_crystal_size_max 0.40
_exptl_crystal_size_mid 0.30
_exptl_crystal_size_min 0.18
_refine_diff_density_max 0.188
_refine_diff_density_min -0.241
_refine_ls_extinction_method none
_refine_ls_goodness_of_fit_ref 1.050
_refine_ls_hydrogen_treatment constr
_refine_ls_matrix_type full
_refine_ls_number_parameters 149
_refine_ls_number_reflns 1994
_refine_ls_number_restraints 0
_refine_ls_restrained_S_all 1.050
_refine_ls_R_factor_all 0.0487
_refine_ls_R_factor_gt 0.0413
_refine_ls_shift/su_max 0.000
_refine_ls_shift/su_mean 0.000
_refine_ls_structure_factor_coef Fsqd
_refine_ls_weighting_details 'calc w=1/[\s^2^(Fo^2^)+(0.0589P)^2^+0.1715P] where P=(Fo^2^+2Fc^2^)/3'
_refine_ls_weighting_scheme calc
_refine_ls_wR_factor_gt 0.1048
_refine_ls_wR_factor_ref 0.1089
_reflns_number_gt 1696
_reflns_number_total 1994
_reflns_threshold_expression I>2\s(I)
_cod_data_source_file zs2192.cif
_cod_data_source_block I
_cod_original_sg_symbol_H-M 'P 21/c'
_cod_database_code 2234500
_cod_database_fobs_code 2234500

loop_
_symmetry_equiv_pos_as_xyz
'x, y, z'
'-x, y+1/2, -z+1/2'
'-x, -y, -z'
'x, -y-1/2, z-1/2'

loop_
_atom_site_type_symbol
_atom_site_label
_atom_site_fract_x
_atom_site_fract_y
_atom_site_fract_z
_atom_site_U_iso_or_equiv
_atom_site_adp_type
_atom_site_calc_flag
_atom_site_refinement_flags
_atom_site_occupancy
_atom_site_symmetry_multiplicity
N N1 0.57130(10) 0.27595(13) 0.05416(11) 0.0285(3) Uani d . 1 1
N N2 0.50492(12) 0.30872(16) -0.06770(11) 0.0374(3) Uani d . 1 1
N N3 0.39371(11) 0.32767(15) -0.06404(11) 0.0352(3) Uani d . 1 1
O O1 0.26044(9) 0.18448(11) 0.16529(9) 0.0321(3) Uani d . 1 1
H H1 0.2976 0.1914 0.2428 0.048 Uiso calc R 1 1
O O2 0.65112(10) 0.05481(13) -0.07335(11) 0.0447(3) Uani d . 1 1
H H2 0.6832 -0.0144 -0.0993 0.067 Uiso calc R 1 1
C C1 0.93917(15) 0.1799(2) 0.14569(17) 0.0443(4) Uani d . 1 1
H H1A 1.0210 0.1584 0.1663 0.053 Uiso calc R 1 1
C C2 0.90012(16) 0.2893(2) 0.21198(17) 0.0478(5) Uani d . 1 1
H H2A 0.9552 0.3409 0.2780 0.057 Uiso calc R 1 1
C C3 0.77857(14) 0.32227(18) 0.18018(15) 0.0391(4) Uani d . 1 1
H H3 0.7517 0.3971 0.2239 0.047 Uiso calc R 1 1
C C4 0.69727(13) 0.24373(16) 0.08337(13) 0.0293(3) Uani d . 1 1
C C5 0.73520(13) 0.13098(17) 0.01699(14) 0.0314(4) Uani d . 1 1
C C6 0.85794(14) 0.10189(19) 0.04891(15) 0.0389(4) Uani d . 1 1
H H6 0.8857 0.0287 0.0043 0.047 Uiso calc R 1 1
C C7 0.50258(13) 0.27627(17) 0.13542(13) 0.0312(4) Uani d . 1 1
H H7 0.5273 0.2581 0.2245 0.037 Uiso calc R 1 1
C C8 0.38921(13) 0.30876(15) 0.05978(13) 0.0276(3) Uani d . 1 1
C C9 0.27444(13) 0.32016(16) 0.09872(14) 0.0312(4) Uani d . 1 1
C C10 0.28121(17) 0.44984(19) 0.18952(18) 0.0495(5) Uani d . 1 1
H H10A 0.2095 0.4530 0.2167 0.074 Uiso calc R 1 1
H H10B 0.2881 0.5396 0.1449 0.074 Uiso calc R 1 1
H H10C 0.3503 0.4391 0.2645 0.074 Uiso calc R 1 1
C C11 0.16508(15) 0.3294(2) -0.01930(17) 0.0495(5) Uani d . 1 1
H H11A 0.1618 0.2438 -0.0727 0.074 Uiso calc R 1 1
H H11B 0.1704 0.4162 -0.0684 0.074 Uiso calc R 1 1
H H11C 0.0935 0.3341 0.0082 0.074 Uiso calc R 1 1

loop_
_atom_site_aniso_label
_atom_site_aniso_U_11
_atom_site_aniso_U_22
_atom_site_aniso_U_33
_atom_site_aniso_U_12
_atom_site_aniso_U_13
_atom_site_aniso_U_23
N1 0.0282(6) 0.0342(7) 0.0230(6) 0.0021(5) 0.0074(5) 0.0005(5)
N2 0.0356(7) 0.0538(9) 0.0229(6) 0.0069(6) 0.0088(5) 0.0035(6)
N3 0.0327(7) 0.0475(8) 0.0254(6) 0.0055(6) 0.0083(5) 0.0012(6)
O1 0.0347(6) 0.0357(6) 0.0252(5) -0.0038(4) 0.0077(4) -0.0015(4)
O2 0.0401(7) 0.0444(7) 0.0469(7) 0.0023(5) 0.0084(5) -0.0152(5)
C1 0.0284(8) 0.0522(11) 0.0519(10) 0.0023(7) 0.0114(8) 0.0061(8)
C2 0.0364(10) 0.0517(11) 0.0479(10) -0.0050(8) 0.0010(8) -0.0062(8)
C3 0.0380(9) 0.0414(9) 0.0358(9) 0.0011(7) 0.0079(7) -0.0057(7)
C4 0.0293(8) 0.0325(8) 0.0276(7) 0.0014(6) 0.0106(6) 0.0045(6)
C5 0.0317(8) 0.0341(8) 0.0291(8) -0.0019(6) 0.0100(6) 0.0018(6)
C6 0.0376(9) 0.0413(9) 0.0422(9) 0.0056(7) 0.0187(7) 0.0014(7)
C7 0.0326(8) 0.0404(9) 0.0218(7) 0.0003(6) 0.0098(6) 0.0011(6)
C8 0.0324(8) 0.0276(8) 0.0224(7) -0.0006(6) 0.0077(6) -0.0024(6)
C9 0.0309(8) 0.0322(8) 0.0319(8) 0.0018(6) 0.0113(6) 0.0025(6)
C10 0.0594(12) 0.0372(10) 0.0632(12) 0.0013(8) 0.0355(10) -0.0056(8)
C11 0.0327(9) 0.0685(13) 0.0466(10) 0.0057(8) 0.0107(8) 0.0180(9)

loop_
_atom_type_symbol
_atom_type_description
_atom_type_scat_dispersion_real
_atom_type_scat_dispersion_imag
_atom_type_scat_source
C C 0.0033 0.0016 'International Tables Vol C Tables 4.2.6.8 and 6.1.1.4'
H H 0.0000 0.0000 'International Tables Vol C Tables 4.2.6.8 and 6.1.1.4'
N N 0.0061 0.0033 'International Tables Vol C Tables 4.2.6.8 and 6.1.1.4'
O O 0.0106 0.0060 'International Tables Vol C Tables 4.2.6.8 and 6.1.1.4'

loop_
_geom_angle_atom_site_label_1
_geom_angle_atom_site_label_2
_geom_angle_atom_site_label_3
_geom_angle
N2 N1 C7 110.68(12)
N2 N1 C4 121.00(11)
C7 N1 C4 128.31(12)
N3 N2 N1 106.67(11)
N2 N3 C8 109.48(12)
C9 O1 H1 109.5
C5 O2 H2 109.5
C2 C1 C6 120.43(15)
C2 C1 H1A 119.8
C6 C1 H1A 119.8
C1 C2 C3 119.74(16)
C1 C2 H2A 120.1
C3 C2 H2A 120.1
C4 C3 C2 119.74(15)
C4 C3 H3 120.1
C2 C3 H3 120.1
C3 C4 C5 121.17(14)
C3 C4 N1 119.17(13)
C5 C4 N1 119.62(13)
O2 C5 C6 123.59(14)
O2 C5 C4 118.42(13)
C6 C5 C4 117.99(14)
C1 C6 C5 120.90(15)
C1 C6 H6 119.5
C5 C6 H6 119.5
N1 C7 C8 105.44(12)
N1 C7 H7 127.3
C8 C7 H7 127.3
N3 C8 C7 107.72(13)
N3 C8 C9 123.57(13)
C7 C8 C9 128.70(13)
O1 C9 C11 105.78(12)
O1 C9 C8 108.19(11)
C11 C9 C8 111.25(12)
O1 C9 C10 109.42(12)
C11 C9 C10 111.68(14)
C8 C9 C10 110.36(13)
C9 C10 H10A 109.5
C9 C10 H10B 109.5
H10A C10 H10B 109.5
C9 C10 H10C 109.5
H10A C10 H10C 109.5
H10B C10 H10C 109.5
C9 C11 H11A 109.5
C9 C11 H11B 109.5
H11A C11 H11B 109.5
C9 C11 H11C 109.5
H11A C11 H11C 109.5
H11B C11 H11C 109.5

loop_
_geom_bond_atom_site_label_1
_geom_bond_atom_site_label_2
_geom_bond_distance
N1 N2 1.3428(16)
N1 C7 1.3441(18)
N1 C4 1.4316(19)
N2 N3 1.3134(18)
N3 C8 1.3575(18)
O1 C9 1.4568(18)
O1 H1 0.8200
O2 C5 1.3472(18)
O2 H2 0.8200
C1 C2 1.374(3)
C1 C6 1.376(2)
C1 H1A 0.9300
C2 C3 1.383(2)
C2 H2A 0.9300
C3 C4 1.379(2)
C3 H3 0.9300
C4 C5 1.390(2)
C5 C6 1.388(2)
C6 H6 0.9300
C7 C8 1.360(2)
C7 H7 0.9300
C8 C9 1.512(2)
C9 C11 1.510(2)
C9 C10 1.516(2)
C10 H10A 0.9600
C10 H10B 0.9600
C10 H10C 0.9600
C11 H11A 0.9600
C11 H11B 0.9600
C11 H11C 0.9600

loop_
_geom_hbond_atom_site_label_D
_geom_hbond_atom_site_label_H
_geom_hbond_atom_site_label_A
_geom_hbond_site_symmetry_A
_geom_hbond_distance_DH
_geom_hbond_distance_HA
_geom_hbond_distance_DA
_geom_hbond_angle_DHA
O2 H2 O1 3_655 0.82 1.89 2.7090(15) 173.4
O1 H1 N3 4_566 0.82 2.05 2.8665(16) 170.7
C7 H7 N2 4_566 0.93 2.40 3.2738(19) 156.5

loop_
_geom_torsion_atom_site_label_1
_geom_torsion_atom_site_label_2
_geom_torsion_atom_site_label_3
_geom_torsion_atom_site_label_4
_geom_torsion
C7 N1 N2 N3 -0.92(17)
C4 N1 N2 N3 177.94(12)
N1 N2 N3 C8 0.68(16)
C6 C1 C2 C3 -0.7(3)
C1 C2 C3 C4 0.9(3)
C2 C3 C4 C5 0.2(2)
C2 C3 C4 N1 178.08(14)
N2 N1 C4 C3 125.90(15)
C7 N1 C4 C3 -55.5(2)
N2 N1 C4 C5 -56.22(19)
C7 N1 C4 C5 122.42(16)
C3 C4 C5 O2 177.68(14)
N1 C4 C5 O2 -0.2(2)
C3 C4 C5 C6 -1.5(2)
N1 C4 C5 C6 -179.33(13)
C2 C1 C6 C5 -0.6(3)
O2 C5 C6 C1 -177.47(15)
C4 C5 C6 C1 1.6(2)
N2 N1 C7 C8 0.77(16)
C4 N1 C7 C8 -177.98(14)
N2 N3 C8 C7 -0.22(17)
N2 N3 C8 C9 -178.97(13)
N1 C7 C8 N3 -0.34(16)
N1 C7 C8 C9 178.33(14)
N3 C8 C9 O1 125.29(14)
C7 C8 C9 O1 -53.19(19)
N3 C8 C9 C11 9.5(2)
C7 C8 C9 C11 -168.97(16)
N3 C8 C9 C10 -115.03(16)
C7 C8 C9 C10 66.5(2)

loop_
_cod_related_entry_id
_cod_related_entry_database
_cod_related_entry_code
1 ChemSpider 30657662
